data_1559433
loop_
_publ_author_name
'Yan, Luping'
'Banuelos, Carmen A.'
'Mawji, Nasrin R.'
'Patrick, Brian O.'
'Sadar, Marianne D.'
'Andersen, Raymond J.'

_publ_section_title
;
 Structure--Activity Relationships for the Marine Natural Product
 Sintokamides: Androgen Receptor N-Terminus Antagonists of Interest for
 Treatment of Metastatic Castration-Resistant Prostate Cancer
;
_journal_name_full 'Journal of Natural Products'
_journal_paper_doi 10.1021/acs.jnatprod.0c00921
_journal_year 2020
_chemical_absolute_configuration ad
_chemical_formula_sum 'C9 H15 Cl3 N2 O S'
_chemical_formula_weight 305.64
_space_group_IT_number 4
_space_group_name_Hall 'P 2yb'
_space_group_name_H-M_alt 'P 1 21 1'
_symmetry_cell_setting monoclinic
_symmetry_space_group_name_H-M 'P 1 21 1'
_atom_sites_solution_hydrogens geom
_atom_sites_solution_primary direct
_atom_sites_solution_secondary difmap
_audit_creation_method SHELXL-97
_cell_angle_alpha 90.00
_cell_angle_beta 102.028(2)
_cell_angle_gamma 90.00
_cell_formula_units_Z 2
_cell_length_a 5.7834(2)
_cell_length_b 9.6140(4)
_cell_length_c 12.3417(4)
_cell_measurement_reflns_used 9928
_cell_measurement_temperature 90.0(1)
_cell_measurement_theta_max 30.09
_cell_measurement_theta_min 2.71
_cell_volume 671.15(4)
_computing_structure_refinement 'SHELXL-97 (Sheldrick, 2008)'
_diffrn_ambient_temperature 90.0(1)
_diffrn_measured_fraction_theta_full 0.999
_diffrn_measured_fraction_theta_max 0.999
_diffrn_measurement_device_type 'Bruker APEX DUO'
_diffrn_measurement_method 'area detector'
_diffrn_radiation_monochromator graphite
_diffrn_radiation_source 'fine-focus sealed tube'
_diffrn_radiation_type MoK\a
_diffrn_radiation_wavelength 0.71073
_diffrn_reflns_av_R_equivalents 0.0324
_diffrn_reflns_av_sigmaI/netI 0.0245
_diffrn_reflns_limit_h_max 8
_diffrn_reflns_limit_h_min -8
_diffrn_reflns_limit_k_max 13
_diffrn_reflns_limit_k_min -13
_diffrn_reflns_limit_l_max 17
_diffrn_reflns_limit_l_min -17
_diffrn_reflns_number 16447
_diffrn_reflns_theta_full 30.13
_diffrn_reflns_theta_max 30.13
_diffrn_reflns_theta_min 1.69
_exptl_absorpt_coefficient_mu 0.820
_exptl_absorpt_correction_T_max 0.976
_exptl_absorpt_correction_T_min 0.803
_exptl_absorpt_correction_type multi-scan
_exptl_absorpt_process_details 'SADABS (Sheldrick, 2008)'
_exptl_crystal_colour colourless
_exptl_crystal_density_diffrn 1.512
_exptl_crystal_density_method 'not measured'
_exptl_crystal_description plate
_exptl_crystal_F_000 316
_exptl_crystal_size_max 0.25
_exptl_crystal_size_mid 0.18
_exptl_crystal_size_min 0.03
_refine_diff_density_max 0.340
_refine_diff_density_min -0.201
_refine_diff_density_rms 0.043
_refine_ls_abs_structure_details 'Flack H D (1983), Acta Cryst. A39, 876-881'
_refine_ls_abs_structure_Flack -0.03(3)
_refine_ls_extinction_method none
_refine_ls_goodness_of_fit_ref 1.035
_refine_ls_hydrogen_treatment mixed
_refine_ls_matrix_type full
_refine_ls_number_parameters 152
_refine_ls_number_reflns 3952
_refine_ls_number_restraints 1
_refine_ls_restrained_S_all 1.035
_refine_ls_R_factor_all 0.0196
_refine_ls_R_factor_gt 0.0190
_refine_ls_shift/su_max 0.001
_refine_ls_shift/su_mean 0.000
_refine_ls_structure_factor_coef Fsqd
_refine_ls_weighting_details 'calc w=1/[\s^2^(Fo^2^)+(0.0254P)^2^+0.0861P] where P=(Fo^2^+2Fc^2^)/3'
_refine_ls_weighting_scheme calc
_refine_ls_wR_factor_gt 0.0475
_refine_ls_wR_factor_ref 0.0479
_reflns_number_gt 3878
_reflns_number_total 3952
_reflns_threshold_expression >2\s(I)
_cod_data_source_file np0c00921_si_002.cif
_cod_data_source_block ra054
_cod_original_sg_symbol_H-M 'P 21'
_cod_database_code 1559433

loop_
_symmetry_equiv_pos_as_xyz
'x, y, z'
'-x, y+1/2, -z'

loop_
_atom_site_label
_atom_site_type_symbol
_atom_site_fract_x
_atom_site_fract_y
_atom_site_fract_z
_atom_site_U_iso_or_equiv
_atom_site_adp_type
_atom_site_occupancy
_atom_site_symmetry_multiplicity
_atom_site_calc_flag
_atom_site_refinement_flags
_atom_site_disorder_assembly
_atom_site_disorder_group
C1 C 0.7844(2) 0.17442(12) 0.21129(9) 0.0146(2) Uani 1 1 d . . .
C2 C 0.5289(2) 0.13943(12) 0.19740(9) 0.01204(19) Uani 1 1 d . . .
H2 H 0.4461 0.2217 0.2212 0.014 Uiso 1 1 calc R . .
C3 C 0.4965(2) 0.01584(12) 0.27159(9) 0.01212(19) Uani 1 1 d . . .
H3A H 0.3256 -0.0014 0.2659 0.015 Uiso 1 1 calc R . .
H3B H 0.5664 -0.0686 0.2455 0.015 Uiso 1 1 calc R . .
C4 C 0.6136(2) 0.04338(12) 0.39245(9) 0.0129(2) Uani 1 1 d . . .
H4A H 0.7847 0.0592 0.3974 0.015 Uiso 1 1 calc R . .
H4B H 0.5465 0.1297 0.4170 0.015 Uiso 1 1 calc R . .
C5 C 0.5830(2) -0.07377(12) 0.47072(9) 0.0133(2) Uani 1 1 d . . .
C6 C 0.13555(19) 0.14233(11) -0.11336(9) 0.01201(19) Uani 1 1 d . . .
C7 C -0.0206(2) 0.03602(14) -0.07177(10) 0.0182(2) Uani 1 1 d . . .
H7A H -0.1328 -0.0034 -0.1348 0.027 Uiso 1 1 calc R . .
H7B H -0.1076 0.0815 -0.0215 0.027 Uiso 1 1 calc R . .
H7C H 0.0782 -0.0384 -0.0322 0.027 Uiso 1 1 calc R . .
C8 C 0.3062(2) 0.07406(13) -0.17643(10) 0.0153(2) Uani 1 1 d . . .
H8A H 0.3972 0.0018 -0.1302 0.023 Uiso 1 1 calc R . .
H8B H 0.4145 0.1444 -0.1948 0.023 Uiso 1 1 calc R . .
H8C H 0.2166 0.0321 -0.2448 0.023 Uiso 1 1 calc R . .
C9 C -0.0156(2) 0.25371(13) -0.18319(10) 0.0161(2) Uani 1 1 d . . .
H9A H -0.1056 0.2116 -0.2514 0.024 Uiso 1 1 calc R . .
H9B H 0.0871 0.3270 -0.2020 0.024 Uiso 1 1 calc R . .
H9C H -0.1251 0.2939 -0.1409 0.024 Uiso 1 1 calc R . .
N1 N 0.9829(2) 0.19740(13) 0.22364(9) 0.0214(2) Uani 1 1 d . . .
N2 N 0.42094(18) 0.10892(10) 0.08270(8) 0.01254(17) Uani 1 1 d . . .
O1 O 0.48385(16) 0.32204(9) -0.03996(7) 0.01638(17) Uani 1 1 d . . .
S1 S 0.30305(5) 0.24115(3) 0.00543(2) 0.01129(6) Uani 1 1 d . . .
Cl1 Cl 0.27922(5) -0.10376(3) 0.47098(2) 0.01809(6) Uani 1 1 d . . .
Cl2 Cl 0.70720(5) -0.23165(3) 0.43310(2) 0.01730(6) Uani 1 1 d . . .
Cl3 Cl 0.72932(6) -0.03111(3) 0.60784(2) 0.02172(7) Uani 1 1 d . . .
H2N H 0.477(3) 0.0347(19) 0.0545(13) 0.017(4) Uiso 1 1 d . . .

loop_
_atom_site_aniso_label
_atom_site_aniso_U_11
_atom_site_aniso_U_22
_atom_site_aniso_U_33
_atom_site_aniso_U_23
_atom_site_aniso_U_13
_atom_site_aniso_U_12
C1 0.0175(5) 0.0128(5) 0.0137(5) 0.0007(4) 0.0040(4) 0.0001(4)
C2 0.0131(5) 0.0105(5) 0.0124(5) 0.0005(4) 0.0025(4) 0.0001(4)
C3 0.0140(5) 0.0113(5) 0.0108(5) 0.0007(4) 0.0021(4) -0.0010(4)
C4 0.0160(5) 0.0107(5) 0.0119(5) 0.0005(4) 0.0027(4) -0.0014(4)
C5 0.0146(5) 0.0126(5) 0.0126(5) -0.0004(4) 0.0028(4) 0.0005(4)
C6 0.0122(5) 0.0106(5) 0.0127(5) 0.0005(4) 0.0013(4) -0.0006(4)
C7 0.0161(5) 0.0191(6) 0.0185(5) 0.0026(4) 0.0017(4) -0.0066(5)
C8 0.0162(5) 0.0156(5) 0.0142(5) -0.0013(4) 0.0033(4) 0.0011(4)
C9 0.0154(5) 0.0149(5) 0.0168(5) 0.0025(4) 0.0004(4) 0.0021(4)
N1 0.0185(5) 0.0232(5) 0.0230(5) 0.0000(4) 0.0052(4) -0.0023(4)
N2 0.0177(5) 0.0091(4) 0.0102(4) 0.0005(3) 0.0014(3) 0.0020(3)
O1 0.0182(4) 0.0124(4) 0.0183(4) 0.0017(3) 0.0032(3) -0.0054(3)
S1 0.01334(12) 0.00826(11) 0.01214(11) 0.00079(8) 0.00237(9) 0.00080(9)
Cl1 0.01519(13) 0.01958(13) 0.02109(13) 0.00445(10) 0.00741(10) 0.00069(10)
Cl2 0.02035(13) 0.01300(12) 0.01994(13) 0.00223(9) 0.00736(10) 0.00353(10)
Cl3 0.02802(16) 0.02328(14) 0.01162(12) 0.00042(10) -0.00103(10) -0.00136(11)

loop_
_atom_type_symbol
_atom_type_description
_atom_type_scat_dispersion_real
_atom_type_scat_dispersion_imag
_atom_type_scat_source
C C 0.0033 0.0016 'International Tables Vol C Tables 4.2.6.8 and 6.1.1.4'
H H 0.0000 0.0000 'International Tables Vol C Tables 4.2.6.8 and 6.1.1.4'
N N 0.0061 0.0033 'International Tables Vol C Tables 4.2.6.8 and 6.1.1.4'
O O 0.0106 0.0060 'International Tables Vol C Tables 4.2.6.8 and 6.1.1.4'
S S 0.1246 0.1234 'International Tables Vol C Tables 4.2.6.8 and 6.1.1.4'
Cl Cl 0.1484 0.1585 'International Tables Vol C Tables 4.2.6.8 and 6.1.1.4'

loop_
_geom_angle_atom_site_label_1
_geom_angle_atom_site_label_2
_geom_angle_atom_site_label_3
_geom_angle
_geom_angle_site_symmetry_1
_geom_angle_site_symmetry_3
_geom_angle_publ_flag
N1 C1 C2 177.83(13) . . ?
N2 C2 C1 111.84(9) . . ?
N2 C2 C3 110.11(9) . . ?
C1 C2 C3 110.33(9) . . ?
N2 C2 H2 108.2 . . ?
C1 C2 H2 108.2 . . ?
C3 C2 H2 108.2 . . ?
C4 C3 C2 111.34(9) . . ?
C4 C3 H3A 109.4 . . ?
C2 C3 H3A 109.4 . . ?
C4 C3 H3B 109.4 . . ?
C2 C3 H3B 109.4 . . ?
H3A C3 H3B 108.0 . . ?
C5 C4 C3 113.95(9) . . ?
C5 C4 H4A 108.8 . . ?
C3 C4 H4A 108.8 . . ?
C5 C4 H4B 108.8 . . ?
C3 C4 H4B 108.8 . . ?
H4A C4 H4B 107.7 . . ?
C4 C5 Cl3 109.85(8) . . ?
C4 C5 Cl1 111.55(8) . . ?
Cl3 C5 Cl1 108.07(6) . . ?
C4 C5 Cl2 111.06(7) . . ?
Cl3 C5 Cl2 107.89(6) . . ?
Cl1 C5 Cl2 108.30(6) . . ?
C7 C6 C8 112.04(10) . . ?
C7 C6 C9 110.53(10) . . ?
C8 C6 C9 111.58(9) . . ?
C7 C6 S1 109.16(8) . . ?
C8 C6 S1 109.79(8) . . ?
C9 C6 S1 103.37(7) . . ?
C6 C7 H7A 109.5 . . ?
C6 C7 H7B 109.5 . . ?
H7A C7 H7B 109.5 . . ?
C6 C7 H7C 109.5 . . ?
H7A C7 H7C 109.5 . . ?
H7B C7 H7C 109.5 . . ?
C6 C8 H8A 109.5 . . ?
C6 C8 H8B 109.5 . . ?
H8A C8 H8B 109.5 . . ?
C6 C8 H8C 109.5 . . ?
H8A C8 H8C 109.5 . . ?
H8B C8 H8C 109.5 . . ?
C6 C9 H9A 109.5 . . ?
C6 C9 H9B 109.5 . . ?
H9A C9 H9B 109.5 . . ?
C6 C9 H9C 109.5 . . ?
H9A C9 H9C 109.5 . . ?
H9B C9 H9C 109.5 . . ?
C2 N2 S1 116.72(8) . . ?
C2 N2 H2N 115.2(10) . . ?
S1 N2 H2N 122.4(10) . . ?
O1 S1 N2 112.25(5) . . ?
O1 S1 C6 105.16(5) . . ?
N2 S1 C6 98.51(5) . . ?

loop_
_geom_bond_atom_site_label_1
_geom_bond_atom_site_label_2
_geom_bond_distance
_geom_bond_site_symmetry_2
_geom_bond_publ_flag
C1 N1 1.1476(17) . ?
C1 C2 1.4904(16) . ?
C2 N2 1.4530(14) . ?
C2 C3 1.5352(15) . ?
C2 H2 1.0000 . ?
C3 C4 1.5274(16) . ?
C3 H3A 0.9900 . ?
C3 H3B 0.9900 . ?
C4 C5 1.5181(15) . ?
C4 H4A 0.9900 . ?
C4 H4B 0.9900 . ?
C5 Cl3 1.7752(12) . ?
C5 Cl1 1.7810(12) . ?
C5 Cl2 1.7817(12) . ?
C6 C7 1.5220(16) . ?
C6 C8 1.5270(16) . ?
C6 C9 1.5294(16) . ?
C6 S1 1.8435(11) . ?
C7 H7A 0.9800 . ?
C7 H7B 0.9800 . ?
C7 H7C 0.9800 . ?
C8 H8A 0.9800 . ?
C8 H8B 0.9800 . ?
C8 H8C 0.9800 . ?
C9 H9A 0.9800 . ?
C9 H9B 0.9800 . ?
C9 H9C 0.9800 . ?
N2 S1 1.6491(10) . ?
N2 H2N 0.886(18) . ?
O1 S1 1.5020(9) . ?

loop_
_geom_hbond_atom_site_label_D
_geom_hbond_atom_site_label_H
_geom_hbond_atom_site_label_A
_geom_hbond_distance_DH
_geom_hbond_distance_HA
_geom_hbond_distance_DA
_geom_hbond_angle_DHA
_geom_hbond_site_symmetry_A
N2 H2N O1 0.886(18) 2.068(18) 2.8826(13) 152.4(15) 2_645

loop_
_geom_torsion_atom_site_label_1
_geom_torsion_atom_site_label_2
_geom_torsion_atom_site_label_3
_geom_torsion_atom_site_label_4
_geom_torsion
_geom_torsion_site_symmetry_1
_geom_torsion_site_symmetry_2
_geom_torsion_site_symmetry_3
_geom_torsion_site_symmetry_4
_geom_torsion_publ_flag
N1 C1 C2 N2 -109(3) . . . . ?
N1 C1 C2 C3 14(3) . . . . ?
N2 C2 C3 C4 178.57(9) . . . . ?
C1 C2 C3 C4 54.65(12) . . . . ?
C2 C3 C4 C5 178.64(9) . . . . ?
C3 C4 C5 Cl3 179.22(8) . . . . ?
C3 C4 C5 Cl1 -60.97(11) . . . . ?
C3 C4 C5 Cl2 59.94(12) . . . . ?
C1 C2 N2 S1 -90.40(10) . . . . ?
C3 C2 N2 S1 146.56(8) . . . . ?
C2 N2 S1 O1 82.87(9) . . . . ?
C2 N2 S1 C6 -166.83(8) . . . . ?
C7 C6 S1 O1 169.22(8) . . . . ?
C8 C6 S1 O1 46.04(9) . . . . ?
C9 C6 S1 O1 -73.12(8) . . . . ?
C7 C6 S1 N2 53.29(9) . . . . ?
C8 C6 S1 N2 -69.89(8) . . . . ?
C9 C6 S1 N2 170.94(8) . . . . ?
